data_1528397
loop_
_publ_author_name
'Castillo-Martinez, E.'
'Alario-Franco, M.A.'

_publ_section_title
;
 Revisiting the Sr - Cr(IV) - O system at high pressure and temperature
 with special reference to Sr3 Cr2 O7
;
_journal_name_full 'Solid State Sciences'
_journal_page_first 564
_journal_page_last 573
_journal_volume 9
_journal_year 2007
_chemical_formula_sum 'Cr2 O6.95 Sr3'
_chemical_name_systematic 'Sr3 Cr2 O6.95'
_space_group_IT_number 139
_symmetry_space_group_name_Hall '-I 4 2'
_symmetry_space_group_name_H-M 'I 4/m m m'
_cell_angle_alpha 90
_cell_angle_beta 90
_cell_angle_gamma 90
_cell_formula_units_Z 2
_cell_length_a 3.8304
_cell_length_b 3.8304
_cell_length_c 20.1396
_cell_volume 295.487
_citation_journal_id_ASTM SSSCFJ
_cod_data_source_file Castillo-Martinez_SSSCFJ_2007_1393.cif
_cod_data_source_block Cr2O6.95Sr3
_cod_original_cell_volume 295.4875
_cod_database_code 1528397

loop_
_symmetry_equiv_pos_as_xyz
x,y,z
-y,x,z
-x,-y,z
y,-x,z
x,-y,-z
y,x,-z
-x,y,-z
-y,-x,-z
-x,-y,-z
y,-x,-z
x,y,-z
-y,x,-z
-x,y,z
-y,-x,z
x,-y,z
y,x,z
x+1/2,y+1/2,z+1/2
-y+1/2,x+1/2,z+1/2
-x+1/2,-y+1/2,z+1/2
y+1/2,-x+1/2,z+1/2
x+1/2,-y+1/2,-z+1/2
y+1/2,x+1/2,-z+1/2
-x+1/2,y+1/2,-z+1/2
-y+1/2,-x+1/2,-z+1/2
-x+1/2,-y+1/2,-z+1/2
y+1/2,-x+1/2,-z+1/2
x+1/2,y+1/2,-z+1/2
-y+1/2,x+1/2,-z+1/2
-x+1/2,y+1/2,z+1/2
-y+1/2,-x+1/2,z+1/2
x+1/2,-y+1/2,z+1/2
y+1/2,x+1/2,z+1/2

loop_
_atom_site_label
_atom_site_type_symbol
_atom_site_fract_x
_atom_site_fract_y
_atom_site_fract_z
_atom_site_occupancy
_atom_site_U_iso_or_equiv
O2 O-2 0 0 0.1906 0.99 0.0
Sr2 Sr+2 0 0 0.3154 1 0.0
Cr1 Cr+4 0 0 0.0967 1 0.0
Sr1 Sr+2 0 0 0.5 1 0.0
O1 O-2 0 0 0 0.97 0.0
O3 O-2 0 0.5 0.0981 1 0.0
